data_7155642
loop_
_publ_author_name
'Voltrov\'a, Svatava'
'Muselli, Micka\"el'
'Filgas, Josef'
'Matou\<sek, V\'aclav'
'Klepet\'a\<rov\'a, Blanka'
'Beier, Petr'

_publ_section_title
;
 Synthesis of tetrafluoroethylene- and tetrafluoroethyl-containing azides
 and their 1,3-dipolar cycloaddition as synthetic application
;
_journal_name_full 'Org. Biomol. Chem.'
_journal_paper_doi 10.1039/C7OB01151B
_journal_year 2017
_chemical_absolute_configuration ad
_chemical_formula_moiety 'C11 H9 F4 N3'
_chemical_formula_sum 'C11 H9 F4 N3'
_chemical_formula_weight 259.20
_chemical_name_systematic 1-(1,1,2,2-tetrafluoroethyl)-4-p-tolyl-1H-1,2,3-triazole
_space_group_IT_number 4
_symmetry_cell_setting monoclinic
_symmetry_Int_Tables_number 4
_symmetry_space_group_name_Hall 'P 2yb'
_symmetry_space_group_name_H-M 'P 1 21 1'
_atom_sites_solution_hydrogens difmap
_atom_sites_solution_primary direct
_audit_update_record
;
2017-04-20 deposited with the CCDC.
2017-05-17 downloaded from the CCDC.
;
_cell_angle_alpha 90
_cell_angle_beta 90.522(7)
_cell_angle_gamma 90
_cell_formula_units_Z 2
_cell_length_a 7.1098(10)
_cell_length_b 5.6455(8)
_cell_length_c 14.581(2)
_cell_measurement_reflns_used 120
_cell_measurement_temperature 180
_cell_measurement_theta_max 52.5024
_cell_measurement_theta_min 10.5207
_cell_volume 585.23(14)
_computing_cell_refinement 'CrysAlis, (Oxford Diffraction, 2002)'
_computing_data_collection 'Xcalibur, (Oxford Diffraction, 2002)'
_computing_data_reduction 'CrysAlis, (Oxford Diffraction, 2002)'
_computing_molecular_graphics 'CAMERON (Watkin et al., 1996)'
_computing_publication_material 'CRYSTALS (Betteridge et al., 2003)'
_computing_structure_refinement 'CRYSTALS (Betteridge et al., 2003)'
_computing_structure_solution 'SIR92 (Altomare et al., 1994)'
_diffrn_ambient_temperature 180
_diffrn_measured_fraction_theta_full 0.991
_diffrn_measured_fraction_theta_max 0.991
_diffrn_measurement_device Area
_diffrn_measurement_device_type 'Oxford Diffraction XCALIBUR'
_diffrn_measurement_method '\f & \w scans'
_diffrn_radiation_monochromator graphite
_diffrn_radiation_probe x-ray
_diffrn_radiation_type 'Cu K\a'
_diffrn_radiation_wavelength 1.54178
_diffrn_reflns_av_R_equivalents 0.059
_diffrn_reflns_limit_h_max 8
_diffrn_reflns_limit_h_min -8
_diffrn_reflns_limit_k_max 6
_diffrn_reflns_limit_k_min -6
_diffrn_reflns_limit_l_max 15
_diffrn_reflns_limit_l_min -17
_diffrn_reflns_number 7865
_diffrn_reflns_theta_full 70.364
_diffrn_reflns_theta_max 70.364
_diffrn_reflns_theta_min 3.031
_diffrn_standards_number 0
_exptl_absorpt_coefficient_mu 1.198
_exptl_absorpt_correction_T_max 0.94
_exptl_absorpt_correction_T_min 0.67
_exptl_absorpt_correction_type multi-scan
_exptl_absorpt_process_details 'CrysAlis, (Oxford Diffraction, 2002)'
_exptl_crystal_colour colourless
_exptl_crystal_density_diffrn 1.471
_exptl_crystal_density_method 'not measured'
_exptl_crystal_description plate
_exptl_crystal_F_000 264
_exptl_crystal_size_max 0.811
_exptl_crystal_size_mid 0.101
_exptl_crystal_size_min 0.052
_refine_diff_density_max 0.56
_refine_diff_density_min -0.46
_refine_ls_abs_structure_details 'Flack (1983), 924 Friedel-pairs'
_refine_ls_abs_structure_Flack -0.1(5)
_refine_ls_extinction_method None
_refine_ls_goodness_of_fit_ref 1.0405
_refine_ls_hydrogen_treatment constr
_refine_ls_matrix_type full
_refine_ls_number_parameters 165
_refine_ls_number_reflns 1878
_refine_ls_number_restraints 33
_refine_ls_R_factor_all 0.0887
_refine_ls_R_factor_gt 0.0820
_refine_ls_shift/su_max 0.0014035
_refine_ls_shift/su_mean 0.0001456
_refine_ls_structure_factor_coef F
_refine_ls_weighting_details
;
 Method, part 1, Chebychev polynomial, (Watkin, 1994, Prince, 1982) 
 [weight] = 1.0/[A~0~*T~0~(x)+A~1~*T~1~(x) ... +A~n-1~]*T~n-1~(x)] 
 where A~i~ are the Chebychev coefficients listed below and x= Fcalc/Fmax 
 Method = Robust Weighting (Prince, 1982) 
 W = [weight] * [1-(deltaF/6*sigmaF)^2^]^2^ 
 A~i~ are: 
 0.779 0.982 0.460 0.169 0.717E-01 
;
_refine_ls_weighting_scheme calc
_refine_ls_wR_factor_all 0.1027
_refine_ls_wR_factor_gt 0.0921
_refine_ls_wR_factor_ref 0.0921
_reflns_limit_h_max 8
_reflns_limit_h_min -8
_reflns_limit_k_max 6
_reflns_limit_k_min -6
_reflns_limit_l_max 17
_reflns_limit_l_min 0
_reflns_number_gt 1878
_reflns_number_total 2147
_reflns_threshold_expression I>2.0\s(I)
_oxford_diffrn_Wilson_B_factor 4.17
_oxford_diffrn_Wilson_scale 4.27
_oxford_refine_ls_r_factor_ref 0.0820
_oxford_refine_ls_scale 0.649(4)
_oxford_reflns_number_all 2140
_oxford_reflns_threshold_expression_ref I>2.0\s(I)
_cod_data_source_file c7ob01151b2.cif
_cod_data_source_block 1
_cod_original_cell_volume 585.25(14)
_cod_original_sg_symbol_H-M 'P 21'
_cod_database_code 7155642

loop_
_symmetry_equiv_pos_as_xyz
x,y,z
-x,y+1/2,-z

loop_
_atom_site_label
_atom_site_type_symbol
_atom_site_fract_x
_atom_site_fract_y
_atom_site_fract_z
_atom_site_U_iso_or_equiv
_atom_site_occupancy
_atom_site_adp_type
_atom_site_refinement_flags_posn
_atom_site_refinement_flags_adp
F1 F 0.7303(9) 0.4159(6) 0.8909(2) 0.1169 1.0000 Uani D .
C2 C 0.7139(16) 0.6397(13) 0.8912(5) 0.1154 1.0000 Uani D U
F3 F 0.5143(11) 0.7059(14) 0.9201(5) 0.1645 1.0000 Uani D .
N4 N 0.7393(7) 0.7258(8) 0.7962(3) 0.0685 1.0000 Uani . U
N5 N 0.7562(6) 0.9617(7) 0.7826(3) 0.0679 1.0000 Uani . .
N6 N 0.7624(5) 0.9909(7) 0.6956(2) 0.0575 1.0000 Uani . .
C7 C 0.7485(5) 0.7786(7) 0.6515(3) 0.0500 1.0000 Uani . .
C8 C 0.7362(7) 0.6044(8) 0.7159(3) 0.0609 1.0000 Uani . .
C9 C 0.7505(5) 0.7609(7) 0.5515(3) 0.0436 1.0000 Uani . .
C10 C 0.6803(5) 0.5596(7) 0.5066(3) 0.0475 1.0000 Uani . .
C11 C 0.6803(5) 0.5480(8) 0.4133(3) 0.0530 1.0000 Uani . .
C12 C 0.7525(5) 0.7309(9) 0.3589(3) 0.0583 1.0000 Uani . .
C13 C 0.8247(5) 0.9297(8) 0.4040(3) 0.0573 1.0000 Uani . .
C14 C 0.8232(5) 0.9434(7) 0.4979(3) 0.0520 1.0000 Uani . .
C15 C 0.7525(8) 0.7147(12) 0.2561(4) 0.0782 1.0000 Uani . .
F16 F 0.9869(15) 0.6954(16) 0.9267(4) 0.1868 1.0000 Uani D U
F17 F 0.7521(17) 0.6916(12) 1.0404(3) 0.1763 1.0000 Uani D U
C5 C 0.815(2) 0.7808(18) 0.9580(5) 0.1546 1.0000 Uani D U
H81 H 0.7264 0.4398 0.7074 0.0726 1.0000 Uiso R .
H101 H 0.6326 0.4353 0.5410 0.0564 1.0000 Uiso R .
H111 H 0.6297 0.4165 0.3853 0.0631 1.0000 Uiso R .
H131 H 0.8759 1.0526 0.3699 0.0693 1.0000 Uiso R .
H141 H 0.8744 1.0739 0.5263 0.0623 1.0000 Uiso R .
H153 H 0.8783 0.6849 0.2349 0.1170 1.0000 Uiso R .
H152 H 0.6720 0.5876 0.2373 0.1167 1.0000 Uiso R .
H151 H 0.7036 0.8597 0.2301 0.1170 1.0000 Uiso R .
H51 H 0.7953 0.9521 0.9493 0.1848 1.0000 Uiso R .

loop_
_atom_site_aniso_label
_atom_site_aniso_U_11
_atom_site_aniso_U_22
_atom_site_aniso_U_33
_atom_site_aniso_U_23
_atom_site_aniso_U_13
_atom_site_aniso_U_12
F1 0.232(5) 0.059(2) 0.0602(18) 0.0061(14) 0.007(2) -0.002(2)
C2 0.211(7) 0.067(3) 0.068(3) 0.000(3) 0.008(4) 0.007(4)
F3 0.183(6) 0.169(6) 0.142(5) 0.038(4) 0.034(4) -0.032(5)
N4 0.106(3) 0.0475(18) 0.0518(19) -0.0039(15) -0.0059(19) 0.0020(18)
N5 0.092(3) 0.044(2) 0.068(2) -0.0137(15) -0.0041(19) -0.0006(17)
N6 0.0698(19) 0.0420(17) 0.061(2) -0.0060(13) -0.0051(15) 0.0015(14)
C7 0.0426(14) 0.0405(19) 0.067(2) 0.0035(15) -0.0055(15) 0.0020(14)
C8 0.088(3) 0.0397(19) 0.055(2) -0.0050(16) 0.004(2) 0.0024(18)
C9 0.0352(11) 0.0363(15) 0.0593(19) -0.0062(14) -0.0083(12) 0.0036(12)
C10 0.0391(17) 0.0393(18) 0.064(2) 0.0006(15) -0.0034(14) -0.0009(12)
C11 0.0426(17) 0.054(2) 0.062(3) -0.0094(16) -0.0064(15) -0.0040(14)
C12 0.0418(15) 0.077(3) 0.056(2) 0.002(2) -0.0067(15) 0.0091(18)
C13 0.0431(17) 0.054(2) 0.074(3) 0.0159(19) -0.0030(16) -0.0019(14)
C14 0.0403(17) 0.0417(19) 0.074(3) 0.0016(16) -0.0059(15) -0.0008(13)
C15 0.075(3) 0.097(4) 0.063(3) 0.001(3) -0.007(2) -0.007(3)
F16 0.260(7) 0.193(6) 0.107(4) 0.026(4) -0.031(5) 0.059(6)
F17 0.324(7) 0.143(4) 0.062(2) -0.007(2) -0.010(4) 0.004(5)
C5 0.288(9) 0.107(5) 0.068(4) -0.005(4) -0.008(5) -0.005(6)

loop_
_atom_type_symbol
_atom_type_scat_dispersion_real
_atom_type_scat_dispersion_imag
_atom_type_scat_Cromer_Mann_a1
_atom_type_scat_Cromer_Mann_b1
_atom_type_scat_Cromer_Mann_a2
_atom_type_scat_Cromer_Mann_b2
_atom_type_scat_Cromer_Mann_a3
_atom_type_scat_Cromer_Mann_b3
_atom_type_scat_Cromer_Mann_a4
_atom_type_scat_Cromer_Mann_b4
_atom_type_scat_Cromer_Mann_c
_atom_type_scat_source
C 0.0181 0.0091 2.3100 20.8439 1.0200 10.2075 1.5886 0.5687 0.8650 51.6512 0.2156 'International Tables Vol C 4.2.6.8 and 6.1.1.4'
H 0.0000 0.0000 0.4930 10.5109 0.3229 26.1257 0.1402 3.1424 0.0408 57.7998 0.0030 'International Tables Vol C 4.2.6.8 and 6.1.1.4'
N 0.0311 0.0180 12.2126 0.0057 3.1322 9.8933 2.0125 28.9975 1.1663 0.5826 -11.5290 'International Tables Vol C 4.2.6.8 and 6.1.1.4'
F 0.0727 0.0534 3.5392 10.2825 2.6412 4.2944 1.5170 0.2615 1.0243 26.1476 0.2776 'International Tables Vol C 4.2.6.8 and 6.1.1.4'

loop_
_geom_angle_atom_site_label_1
_geom_angle_atom_site_label_2
_geom_angle_atom_site_label_3
_geom_angle
_geom_angle_publ_flag
F1 C2 F3 109.3(9) yes
F1 C2 N4 108.2(5) yes
F3 C2 N4 107.4(7) yes
F1 C2 C5 120.4(9) yes
F3 C2 C5 97.8(8) yes
N4 C2 C5 112.7(7) yes
C2 N4 N5 118.1(4) yes
C2 N4 C8 129.8(5) yes
N5 N4 C8 111.9(4) yes
N4 N5 N6 106.0(3) yes
N5 N6 C7 110.5(3) yes
N6 C7 C8 108.3(4) yes
N6 C7 C9 121.9(3) yes
C8 C7 C9 129.7(4) yes
C7 C8 N4 103.3(4) yes
C7 C8 H81 128.9 no
N4 C8 H81 127.9 no
C7 C9 C10 121.0(3) yes
C7 C9 C14 121.0(3) yes
C10 C9 C14 118.0(3) yes
C9 C10 C11 120.2(3) yes
C9 C10 H101 119.3 no
C11 C10 H101 120.5 no
C10 C11 C12 122.2(3) yes
C10 C11 H111 118.6 no
C12 C11 H111 119.2 no
C11 C12 C13 117.4(4) yes
C11 C12 C15 121.6(4) yes
C13 C12 C15 121.1(4) yes
C12 C13 C14 120.7(4) yes
C12 C13 H131 119.4 no
C14 C13 H131 119.9 no
C9 C14 C13 121.6(3) yes
C9 C14 H141 119.2 no
C13 C14 H141 119.2 no
C12 C15 H153 109.8 no
C12 C15 H152 109.0 no
H153 C15 H152 109.4 no
C12 C15 H151 109.7 no
H153 C15 H151 110.8 no
H152 C15 H151 108.2 no
C2 C5 F16 91.2(8) yes
C2 C5 F17 102.9(9) yes
F16 C5 F17 116.7(10) yes
C2 C5 H51 112.7 no
F16 C5 H51 114.8 no
F17 C5 H51 115.1 no

loop_
_geom_bond_atom_site_label_1
_geom_bond_atom_site_label_2
_geom_bond_distance
_geom_bond_publ_flag
F1 C2 1.269(8) yes
C2 F3 1.530(12) yes
C2 N4 1.482(8) yes
C2 C5 1.444(14) yes
N4 N5 1.352(6) yes
N4 C8 1.356(6) yes
N5 N6 1.281(5) yes
N6 C7 1.363(5) yes
C7 C8 1.363(6) yes
C7 C9 1.462(5) yes
C8 H81 0.940 no
C9 C10 1.401(5) yes
C9 C14 1.395(5) yes
C10 C11 1.362(6) yes
C10 H101 0.929 no
C11 C12 1.402(7) yes
C11 H111 0.919 no
C12 C13 1.397(7) yes
C12 C15 1.502(7) yes
C13 C14 1.371(6) yes
C13 H131 0.930 no
C14 H141 0.919 no
C15 H153 0.964 no
C15 H152 0.956 no
C15 H151 0.965 no
F16 C5 1.395(14) yes
F17 C5 1.381(11) yes
C5 H51 0.985 no

loop_
_geom_hbond_atom_site_label_D
_geom_hbond_atom_site_label_H
_geom_hbond_atom_site_label_A
_geom_hbond_site_symmetry_A
_geom_hbond_angle_DHA
_geom_hbond_distance_DH
_geom_hbond_distance_HA
_geom_hbond_distance_DA
_geom_hbond_publ_flag
C8 H81 N6 1_545 169.42(15) 0.940 2.553 3.481(7) yes

loop_
_oxford_twin_element_scale_factors
0.937(3)
0.063(3)
